data_7127781
loop_
_publ_author_name
'Wu, Hui-Chun'
'Wang, Chen'
'Chen, Ying-Han'
'Liu, Yan-Kai'

_publ_section_title
;
 Asymmetric organocatalytic vinylogous Michael addition triggered
 triple-cascade reactions of 2-hydroxycinnamaldehydes and vinylogous
 nucleophiles: construction of benzofused oxabicyclo[3.3.1]nonane
 scaffolds.
;
_journal_issue 14
_journal_name_full 'Chemical communications (Cambridge, England)'
_journal_page_first 1762
_journal_page_last 1765
_journal_paper_doi 10.1039/d0cc07761e
_journal_volume 57
_journal_year 2021
_chemical_absolute_configuration rm
_chemical_formula_sum 'C20 H15 Br N2 O2'
_chemical_formula_weight 395.25
_space_group_crystal_system orthorhombic
_space_group_IT_number 19
_space_group_name_Hall 'P 2ac 2ab'
_space_group_name_H-M_alt 'P 21 21 21'
_atom_sites_solution_hydrogens geom
_audit_creation_method SHELXL-2018/3
_audit_update_record
;
2020-07-08 deposited with the CCDC.	2021-01-08 downloaded from the CCDC.
;
_cell_angle_alpha 90
_cell_angle_beta 90
_cell_angle_gamma 90
_cell_formula_units_Z 4
_cell_length_a 8.3888(11)
_cell_length_b 9.2869(12)
_cell_length_c 23.322(4)
_cell_measurement_reflns_used 659
_cell_measurement_temperature 293(2)
_cell_measurement_theta_max 45.7990
_cell_measurement_theta_min 5.6140
_cell_volume 1816.9(5)
_computing_cell_refinement 'CrysAlisPro 1.171.39.35c (Rigaku OD, 2017)'
_computing_data_collection 'CrysAlisPro 1.171.39.35c (Rigaku OD, 2017)'
_computing_data_reduction 'CrysAlisPro 1.171.39.35c (Rigaku OD, 2017)'
_computing_structure_refinement 'SHELXL-2018/3 (Sheldrick, 2018)'
_computing_structure_solution 'SHELXL-2018/3 (Sheldrick, 2018)'
_diffrn_ambient_temperature 293(2)
_diffrn_measured_fraction_theta_full 0.998
_diffrn_measured_fraction_theta_max 0.998
_diffrn_measurement_device_type 'Xcalibur, Eos, Gemini'
_diffrn_radiation_type CuK\a
_diffrn_radiation_wavelength 1.54184
_diffrn_reflns_av_R_equivalents 0.0651
_diffrn_reflns_av_unetI/netI 0.1562
_diffrn_reflns_Laue_measured_fraction_full 0.998
_diffrn_reflns_Laue_measured_fraction_max 0.998
_diffrn_reflns_limit_h_max 6
_diffrn_reflns_limit_h_min -10
_diffrn_reflns_limit_k_max 11
_diffrn_reflns_limit_k_min -11
_diffrn_reflns_limit_l_max 18
_diffrn_reflns_limit_l_min -27
_diffrn_reflns_number 4537
_diffrn_reflns_point_group_measured_fraction_full 0.884
_diffrn_reflns_point_group_measured_fraction_max 0.883
_diffrn_reflns_theta_full 67.233
_diffrn_reflns_theta_max 67.233
_diffrn_reflns_theta_min 3.791
_diffrn_source 'fine-focus sealed X-ray tube'
_exptl_absorpt_coefficient_mu 3.206
_exptl_absorpt_correction_T_max 1.00000
_exptl_absorpt_correction_T_min 0.23611
_exptl_absorpt_correction_type multi-scan
_exptl_absorpt_process_details sadabs
_exptl_crystal_colour white
_exptl_crystal_density_diffrn 1.445
_exptl_crystal_description block
_exptl_crystal_F_000 800
_exptl_crystal_size_max 0.130
_exptl_crystal_size_mid 0.120
_exptl_crystal_size_min 0.110
_refine_diff_density_max 0.329
_refine_diff_density_min -0.453
_refine_diff_density_rms 0.084
_refine_ls_abs_structure_details
;
 Flack x determined using 193 quotients [(I+)-(I-)]/[(I+)+(I-)]
 (Parsons, Flack and Wagner, Acta Cryst. B69 (2013) 249-259).
;
_refine_ls_abs_structure_Flack 0.17(6)
_refine_ls_extinction_method none
_refine_ls_goodness_of_fit_ref 1.018
_refine_ls_hydrogen_treatment constr
_refine_ls_matrix_type full
_refine_ls_number_parameters 227
_refine_ls_number_reflns 2857
_refine_ls_number_restraints 0
_refine_ls_restrained_S_all 1.018
_refine_ls_R_factor_all 0.1658
_refine_ls_R_factor_gt 0.0831
_refine_ls_shift/su_max 0.000
_refine_ls_shift/su_mean 0.000
_refine_ls_structure_factor_coef Fsqd
_refine_ls_weighting_details 'w=1/[\s^2^(Fo^2^)+(0.0463P)^2^] where P=(Fo^2^+2Fc^2^)/3'
_refine_ls_weighting_scheme calc
_refine_ls_wR_factor_gt 0.1456
_refine_ls_wR_factor_ref 0.2058
_reflns_Friedel_coverage 0.525
_reflns_Friedel_fraction_full 0.725
_reflns_Friedel_fraction_max 0.725
_reflns_number_gt 1254
_reflns_number_total 2857
_reflns_threshold_expression 'I > 2\s(I)'
_cod_data_source_file d0cc07761e2.cif
_cod_data_source_block exp_10294
_cod_depositor_comments 'Adding full bibliography for 7127781.cif.'
_cod_database_code 7127781
_shelx_shelxl_version_number 2018/3
_shelx_space_group_comment
;
The symmetry employed for this shelxl refinement is uniquely defined
by the following loop, which should always be used as a source of
symmetry information in preference to the above space-group names.
They are only intended as comments.
;
_shelx_estimated_absorpt_t_min 0.681
_shelx_estimated_absorpt_t_max 0.719

loop_
_space_group_symop_operation_xyz
'x, y, z'
'-x+1/2, -y, z+1/2'
'x+1/2, -y+1/2, -z'
'-x, y+1/2, -z+1/2'

loop_
_atom_site_label
_atom_site_type_symbol
_atom_site_fract_x
_atom_site_fract_y
_atom_site_fract_z
_atom_site_U_iso_or_equiv
_atom_site_adp_type
_atom_site_occupancy
_atom_site_site_symmetry_order
_atom_site_calc_flag
_atom_site_refinement_flags_posn
_atom_site_refinement_flags_adp
_atom_site_refinement_flags_occupancy
_atom_site_disorder_assembly
_atom_site_disorder_group
Br1 Br 0.7395(3) 0.2031(2) 0.55741(9) 0.0862(7) Uani 1 1 d . . . . .
N1 N 0.899(2) 0.4926(17) 0.3035(7) 0.100(6) Uani 1 1 d . . . . .
N2 N 1.258(2) 0.6472(16) 0.4158(7) 0.090(5) Uani 1 1 d . . . . .
O1 O 1.1510(14) 0.7938(13) 0.2893(5) 0.072(3) Uani 1 1 d . . . . .
H1 H 1.169386 0.856490 0.265460 0.108 Uiso 1 1 calc R U . . .
O2 O 0.7100(12) 0.7692(11) 0.3769(5) 0.064(3) Uani 1 1 d . . . . .
C1 C 0.768(3) 0.3725(15) 0.5140(7) 0.064(5) Uani 1 1 d . . . . .
C2 C 0.887(2) 0.4701(18) 0.5295(8) 0.071(5) Uani 1 1 d . . . . .
H2 H 0.949382 0.453228 0.561658 0.085 Uiso 1 1 calc R U . . .
C3 C 0.910(2) 0.5917(17) 0.4970(7) 0.061(5) Uani 1 1 d . . . . .
H3 H 0.986344 0.658324 0.508310 0.074 Uiso 1 1 calc R U . . .
C4 C 0.8227(19) 0.6176(17) 0.4480(7) 0.059(4) Uani 1 1 d . . . . .
C5 C 0.7014(18) 0.5208(17) 0.4337(8) 0.070(5) Uani 1 1 d . . . . .
H5 H 0.635750 0.539415 0.402415 0.084 Uiso 1 1 calc R U . . .
C6 C 0.679(2) 0.3977(18) 0.4659(8) 0.075(6) Uani 1 1 d . . . . .
H6 H 0.601705 0.331133 0.454856 0.089 Uiso 1 1 calc R U . . .
C7 C 0.8537(19) 0.7460(17) 0.4102(7) 0.056(4) Uani 1 1 d . . . . .
C8 C 0.9866(18) 0.711(2) 0.3648(7) 0.056(4) Uani 1 1 d . . . . .
C9 C 1.020(2) 0.8354(17) 0.3233(8) 0.062(5) Uani 1 1 d . . . . .
H9 H 0.926445 0.849450 0.298526 0.074 Uiso 1 1 calc R U . . .
C10 C 1.053(2) 0.9748(18) 0.3562(7) 0.066(5) Uani 1 1 d . . . . .
H10A H 1.061870 1.054318 0.329444 0.079 Uiso 1 1 calc R U . . .
H10B H 1.153184 0.966222 0.376614 0.079 Uiso 1 1 calc R U . . .
C11 C 0.915(2) 1.0063(16) 0.4000(7) 0.063(5) Uani 1 1 d . . . . .
H11 H 0.940243 1.095362 0.420706 0.076 Uiso 1 1 calc R U . . .
C12 C 0.8973(18) 0.8865(17) 0.4423(7) 0.066(5) Uani 1 1 d . . . . .
H12A H 0.814184 0.910160 0.469667 0.079 Uiso 1 1 calc R U . . .
H12B H 0.996222 0.873351 0.463247 0.079 Uiso 1 1 calc R U . . .
C13 C 0.759(2) 1.0266(18) 0.3675(7) 0.065(4) Uani 1 1 d . . . . .
C14 C 0.708(2) 1.1617(19) 0.3462(7) 0.075(6) Uani 1 1 d . . . . .
H14 H 0.766384 1.245164 0.352504 0.090 Uiso 1 1 calc R U . . .
C15 C 0.567(2) 1.164(2) 0.3159(9) 0.088(7) Uani 1 1 d . . . . .
H15 H 0.531071 1.250930 0.301257 0.105 Uiso 1 1 calc R U . . .
C16 C 0.480(2) 1.043(2) 0.3066(9) 0.092(7) Uani 1 1 d . . . . .
H16 H 0.386624 1.051370 0.285358 0.111 Uiso 1 1 calc R U . . .
C17 C 0.523(2) 0.911(2) 0.3268(8) 0.077(6) Uani 1 1 d . . . . .
H17 H 0.461628 0.829298 0.320108 0.093 Uiso 1 1 calc R U . . .
C18 C 0.666(2) 0.907(2) 0.3586(8) 0.070(5) Uani 1 1 d . . . . .
C19 C 0.942(2) 0.587(2) 0.3301(8) 0.072(6) Uani 1 1 d . . . . .
C20 C 1.141(2) 0.6681(17) 0.3944(8) 0.062(5) Uani 1 1 d . . . . .

loop_
_atom_site_aniso_label
_atom_site_aniso_U_11
_atom_site_aniso_U_22
_atom_site_aniso_U_33
_atom_site_aniso_U_23
_atom_site_aniso_U_13
_atom_site_aniso_U_12
Br1 0.0767(12) 0.0665(10) 0.1154(17) 0.0172(12) 0.0091(16) -0.0016(14)
N1 0.135(17) 0.081(12) 0.082(13) -0.012(11) 0.041(12) -0.023(12)
N2 0.078(11) 0.092(12) 0.100(13) 0.013(9) 0.002(12) 0.003(12)
O1 0.071(7) 0.078(8) 0.068(8) 0.008(7) 0.012(7) 0.009(7)
O2 0.055(7) 0.059(7) 0.077(8) -0.001(6) -0.008(6) 0.001(6)
C1 0.081(13) 0.050(8) 0.061(11) 0.023(8) 0.008(12) -0.008(11)
C2 0.067(12) 0.068(12) 0.077(13) 0.008(11) 0.009(10) 0.005(10)
C3 0.064(11) 0.053(10) 0.066(12) -0.004(9) -0.002(10) -0.009(9)
C4 0.064(10) 0.059(10) 0.054(10) 0.009(10) 0.006(10) -0.007(8)
C5 0.064(12) 0.072(11) 0.073(13) -0.003(10) 0.005(10) -0.015(9)
C6 0.070(12) 0.057(10) 0.096(15) -0.011(11) 0.011(11) -0.018(9)
C7 0.056(10) 0.053(10) 0.058(11) 0.002(8) 0.002(9) -0.005(8)
C8 0.050(9) 0.069(10) 0.050(9) 0.001(10) 0.005(8) -0.009(10)
C9 0.072(12) 0.053(10) 0.060(11) -0.005(9) 0.012(10) -0.006(9)
C10 0.056(11) 0.064(11) 0.077(13) 0.002(11) 0.003(10) 0.001(9)
C11 0.075(12) 0.047(10) 0.067(12) 0.002(9) 0.009(10) -0.019(9)
C12 0.051(9) 0.077(12) 0.070(12) -0.014(11) 0.002(10) -0.016(9)
C13 0.056(10) 0.076(11) 0.063(11) -0.005(9) 0.001(11) 0.008(12)
C14 0.092(16) 0.058(10) 0.075(13) -0.004(9) 0.001(12) -0.008(11)
C15 0.078(14) 0.093(16) 0.093(17) 0.035(14) 0.006(13) 0.006(12)
C16 0.073(15) 0.101(17) 0.102(18) 0.018(15) -0.001(13) 0.015(14)
C17 0.065(13) 0.084(14) 0.083(15) 0.017(13) -0.015(11) 0.012(11)
C18 0.053(11) 0.079(13) 0.079(14) -0.015(12) -0.003(10) 0.004(10)
C19 0.063(13) 0.093(14) 0.060(12) -0.022(12) 0.013(10) 0.006(11)
C20 0.077(12) 0.041(9) 0.067(12) 0.004(9) 0.028(11) 0.010(9)

loop_
_atom_type_symbol
_atom_type_description
_atom_type_scat_dispersion_real
_atom_type_scat_dispersion_imag
_atom_type_scat_source
C C 0.0181 0.0091 'International Tables Vol C Tables 4.2.6.8 and 6.1.1.4'
H H 0.0000 0.0000 'International Tables Vol C Tables 4.2.6.8 and 6.1.1.4'
N N 0.0311 0.0180 'International Tables Vol C Tables 4.2.6.8 and 6.1.1.4'
O O 0.0492 0.0322 'International Tables Vol C Tables 4.2.6.8 and 6.1.1.4'
Br Br -0.6763 1.2805 'International Tables Vol C Tables 4.2.6.8 and 6.1.1.4'

loop_
_geom_angle_atom_site_label_1
_geom_angle_atom_site_label_2
_geom_angle_atom_site_label_3
_geom_angle
_geom_angle_site_symmetry_1
_geom_angle_site_symmetry_3
_geom_angle_publ_flag
C18 O2 C7 121.2(13) . . ?
C6 C1 C2 119.5(15) . . ?
C6 C1 Br1 120.7(14) . . ?
C2 C1 Br1 119.7(14) . . ?
C3 C2 C1 119.5(18) . . ?
C2 C3 C4 121.7(17) . . ?
C3 C4 C5 118.2(16) . . ?
C3 C4 C7 122.1(16) . . ?
C5 C4 C7 119.7(17) . . ?
C6 C5 C4 120.2(17) . . ?
C1 C6 C5 120.7(17) . . ?
O2 C7 C4 106.7(13) . . ?
O2 C7 C12 109.3(13) . . ?
C4 C7 C12 115.1(14) . . ?
O2 C7 C8 105.1(12) . . ?
C4 C7 C8 110.5(14) . . ?
C12 C7 C8 109.6(14) . . ?
C19 C8 C20 105.7(16) . . ?
C19 C8 C9 106.8(14) . . ?
C20 C8 C9 109.2(14) . . ?
C19 C8 C7 110.9(14) . . ?
C20 C8 C7 110.7(14) . . ?
C9 C8 C7 113.2(15) . . ?
O1 C9 C10 111.8(14) . . ?
O1 C9 C8 106.7(13) . . ?
C10 C9 C8 110.8(15) . . ?
C9 C10 C11 110.5(14) . . ?
C12 C11 C13 109.3(14) . . ?
C12 C11 C10 111.5(14) . . ?
C13 C11 C10 109.5(14) . . ?
C11 C12 C7 109.3(13) . . ?
C18 C13 C14 119.7(19) . . ?
C18 C13 C11 117.5(16) . . ?
C14 C13 C11 122.8(17) . . ?
C15 C14 C13 116.9(19) . . ?
C16 C15 C14 122(2) . . ?
C15 C16 C17 123(2) . . ?
C16 C17 C18 116(2) . . ?
C13 C18 O2 123.2(16) . . ?
C13 C18 C17 122(2) . . ?
O2 C18 C17 114.3(17) . . ?
N1 C19 C8 177(2) . . ?
N2 C20 C8 175(2) . . ?

loop_
_geom_bond_atom_site_label_1
_geom_bond_atom_site_label_2
_geom_bond_distance
_geom_bond_site_symmetry_2
_geom_bond_publ_flag
Br1 C1 1.886(14) . ?
N1 C19 1.13(2) . ?
N2 C20 1.12(2) . ?
O1 C9 1.411(17) . ?
O2 C18 1.395(19) . ?
O2 C7 1.451(17) . ?
C1 C6 1.37(2) . ?
C1 C2 1.39(2) . ?
C2 C3 1.375(19) . ?
C3 C4 1.38(2) . ?
C4 C5 1.40(2) . ?
C4 C7 1.51(2) . ?
C5 C6 1.38(2) . ?
C7 C12 1.549(19) . ?
C7 C8 1.57(2) . ?
C8 C19 1.45(2) . ?
C8 C20 1.52(2) . ?
C8 C9 1.54(2) . ?
C9 C10 1.53(2) . ?
C10 C11 1.57(2) . ?
C11 C12 1.50(2) . ?
C11 C13 1.53(2) . ?
C13 C18 1.37(2) . ?
C13 C14 1.42(2) . ?
C14 C15 1.37(2) . ?
C15 C16 1.35(3) . ?
C16 C17 1.36(2) . ?
C17 C18 1.41(2) . ?
